data_7026609
loop_
_publ_author_name
'Kou, Hui-Zhong'
'An, Guang-Yu'
'Ji, Cong-Min'
'Wang, Bing-Wu'
'Cui, Ai-Li'

_publ_section_title
;
 Ferromagnetic coupling in oximato-bridged multi-decker Ni(II) clusters.
;
_journal_issue 40
_journal_name_full 'Dalton transactions (Cambridge, England : 2003)'
_journal_page_first 9604
_journal_page_last 9610
_journal_paper_doi 10.1039/c0dt00528b
_journal_volume 39
_journal_year 2010
_chemical_formula_sum 'C48 H50 Cl2 N16 Ni4 O12'
_chemical_formula_weight 1348.78
_chemical_name_systematic
;
?
;
_space_group_IT_number 15
_symmetry_cell_setting monoclinic
_symmetry_space_group_name_Hall '-C 2yc'
_symmetry_space_group_name_H-M 'C 1 2/c 1'
_atom_sites_solution_hydrogens geom
_atom_sites_solution_primary direct
_atom_sites_solution_secondary difmap
_audit_creation_method SHELXL-97
_cell_angle_alpha 90.00
_cell_angle_beta 119.86(3)
_cell_angle_gamma 90.00
_cell_formula_units_Z 8
_cell_length_a 28.626(6)
_cell_length_b 20.554(4)
_cell_length_c 23.646(5)
_cell_measurement_reflns_used 5386
_cell_measurement_temperature 293(2)
_cell_measurement_theta_max 27.48
_cell_measurement_theta_min 3.04
_cell_volume 12066(6)
_computing_cell_refinement 'crystalstructure 3.6.0 (Rigaku, 2004)'
_computing_data_collection 'crystalstructure 3.6.0 (Rigaku, 2004)'
_computing_data_reduction 'SHELXL-97 (Sheldrick, 1997)'
_computing_molecular_graphics 'XP (Sheldrick, 1998)'
_computing_publication_material 'XP (Sheldrick, 1998)'
_computing_structure_refinement 'SHELXL-97 (Sheldrick, 1997)'
_computing_structure_solution 'SHELXS-97 (Sheldrick, 1990)'
_diffrn_ambient_temperature 293(2)
_diffrn_detector_area_resol_mean 0.77
_diffrn_measured_fraction_theta_full 0.988
_diffrn_measured_fraction_theta_max 0.988
_diffrn_measurement_device_type 'Rigaku R-AXIS RAPID IP'
_diffrn_measurement_method '\w scans'
_diffrn_radiation_monochromator graphite
_diffrn_radiation_source 'fine-focus sealed tube'
_diffrn_radiation_type MoK\a
_diffrn_radiation_wavelength 0.71073
_diffrn_reflns_av_R_equivalents 0.1108
_diffrn_reflns_av_sigmaI/netI 0.1130
_diffrn_reflns_limit_h_max 37
_diffrn_reflns_limit_h_min -37
_diffrn_reflns_limit_k_max 26
_diffrn_reflns_limit_k_min -26
_diffrn_reflns_limit_l_max 28
_diffrn_reflns_limit_l_min -30
_diffrn_reflns_number 55834
_diffrn_reflns_theta_full 27.48
_diffrn_reflns_theta_max 27.48
_diffrn_reflns_theta_min 3.04
_diffrn_standards_decay_% 0
_exptl_absorpt_coefficient_mu 1.387
_exptl_absorpt_correction_T_max 1.000
_exptl_absorpt_correction_T_min 0.675
_exptl_absorpt_correction_type empirical
_exptl_absorpt_process_details 'ABSCOR; Higashi, 1995'
_exptl_crystal_colour brown
_exptl_crystal_density_diffrn 1.485
_exptl_crystal_density_method 'not measured'
_exptl_crystal_description platelet
_exptl_crystal_F_000 5536
_exptl_crystal_size_max 0.23
_exptl_crystal_size_mid 0.20
_exptl_crystal_size_min 0.11
_refine_diff_density_max 0.626
_refine_diff_density_min -0.639
_refine_diff_density_rms 0.083
_refine_ls_extinction_method none
_refine_ls_goodness_of_fit_ref 0.983
_refine_ls_hydrogen_treatment constr
_refine_ls_matrix_type full
_refine_ls_number_parameters 776
_refine_ls_number_reflns 13666
_refine_ls_number_restraints 0
_refine_ls_restrained_S_all 0.983
_refine_ls_R_factor_all 0.1968
_refine_ls_R_factor_gt 0.0667
_refine_ls_shift/su_max 0.037
_refine_ls_shift/su_mean 0.001
_refine_ls_structure_factor_coef Fsqd
_refine_ls_weighting_details 'calc w=1/[\s^2^(Fo^2^)+(0.0984P)^2^+0.0000P] where P=(Fo^2^+2Fc^2^)/3'
_refine_ls_weighting_scheme calc
_refine_ls_wR_factor_gt 0.1559
_refine_ls_wR_factor_ref 0.2147
_reflns_number_gt 5386
_reflns_number_total 13666
_reflns_threshold_expression >2sigma(I)
_cod_data_source_file c0dt00528b.txt
_cod_data_source_block 3
_cod_depositor_comments
;
The following automatic conversions were performed:

'_exptl_absorpt_correction_type' value 'Empirical' changed to
'empirical' according to
/home/saulius/struct/CIF-dictionaries/cif_core.dic dictionary named
'cif_core.dic' version 2.4.2 from 2011-04-26.

Automatic conversion script
Id: cif_fix_values 1891 2012-01-12 08:04:46Z andrius 
;
_cod_original_cell_volume 12066(4)
_cod_original_sg_symbol_H-M C2/c
_cod_database_code 7026609

loop_
_symmetry_equiv_pos_as_xyz
'x, y, z'
'-x, y, -z+1/2'
'x+1/2, y+1/2, z'
'-x+1/2, y+1/2, -z+1/2'
'-x, -y, -z'
'x, -y, z-1/2'
'-x+1/2, -y+1/2, -z'
'x+1/2, -y+1/2, z-1/2'

loop_
_atom_site_label
_atom_site_type_symbol
_atom_site_fract_x
_atom_site_fract_y
_atom_site_fract_z
_atom_site_U_iso_or_equiv
_atom_site_adp_type
_atom_site_occupancy
_atom_site_symmetry_multiplicity
_atom_site_calc_flag
_atom_site_refinement_flags
Ni1 Ni 0.13319(3) 0.31176(4) 0.16260(4) 0.0622(2) Uani 1 1 d .
Ni2 Ni 0.20828(3) 0.43081(4) 0.09852(4) 0.0616(2) Uani 1 1 d .
Ni3 Ni 0.28447(3) 0.45182(4) 0.25896(4) 0.0638(3) Uani 1 1 d .
Ni4 Ni 0.05422(3) 0.29495(4) 0.00166(4) 0.0709(3) Uani 1 1 d .
Cl1 Cl 0.0000 0.33077(13) -0.2500 0.0892(8) Uani 1 2 d S
Cl2 Cl 0.5000 0.67142(16) 0.2500 0.0918(8) Uani 1 2 d S
Cl3 Cl 0.15689(11) 0.90785(16) 0.97939(11) 0.1284(10) Uani 1 1 d .
N2 N 0.1984(2) 0.3700(2) 0.2117(2) 0.0672(14) Uani 1 1 d .
N1 N 0.1551(2) 0.2913(2) 0.2585(2) 0.0681(14) Uani 1 1 d .
N6 N -0.0230(2) 0.1872(3) 0.0706(3) 0.0896(18) Uani 1 1 d .
H6A H -0.0037 0.1878 0.1124 0.108 Uiso 1 1 calc R
H6B H -0.0530 0.1664 0.0520 0.108 Uiso 1 1 calc R
N12 N 0.3552(3) 0.5675(4) 0.1896(3) 0.144(3) Uani 1 1 d .
H12A H 0.3349 0.5679 0.1479 0.172 Uiso 1 1 calc R
H12B H 0.3842 0.5904 0.2076 0.172 Uiso 1 1 calc R
N10 N 0.3481(2) 0.4909(3) 0.3221(3) 0.0808(16) Uani 1 1 d .
N3 N 0.26677(19) 0.4045(2) 0.3114(2) 0.0661(13) Uani 1 1 d .
H3A H 0.2844 0.4054 0.3533 0.079 Uiso 1 1 calc R
N4 N -0.0085(3) 0.2528(3) -0.0608(3) 0.100(2) Uani 1 1 d .
N7 N 0.1896(2) 0.4452(2) 0.0022(2) 0.0635(13) Uani 1 1 d .
N8 N 0.14347(19) 0.3717(2) 0.0486(2) 0.0594(12) Uani 1 1 d .
N9 N 0.0745(2) 0.3388(3) -0.0497(2) 0.0757(15) Uani 1 1 d .
H9A H 0.0566 0.3380 -0.0916 0.091 Uiso 1 1 calc R
N13 N 0.0809(2) 0.3868(3) 0.1651(2) 0.0666(13) Uani 1 1 d .
N11 N 0.2982(2) 0.4963(2) 0.2012(3) 0.0709(14) Uani 1 1 d .
N14 N 0.1810(2) 0.2275(3) 0.1631(3) 0.0757(15) Uani 1 1 d .
N15 N 0.2659(2) 0.3580(3) 0.1073(3) 0.0887(17) Uani 1 1 d .
N16 N 0.1519(2) 0.5138(3) 0.0766(3) 0.0755(15) Uani 1 1 d .
N5 N 0.0391(2) 0.2513(2) 0.0594(3) 0.0669(13) Uani 1 1 d .
O1 O 0.22418(16) 0.4161(2) 0.19229(19) 0.0700(12) Uani 1 1 d .
O2 O 0.07001(17) 0.2517(2) 0.1254(2) 0.0689(11) Uani 1 1 d .
O3 O 0.11291(15) 0.33317(19) 0.06826(18) 0.0648(11) Uani 1 1 d .
O4 O 0.26819(17) 0.4951(2) 0.1355(2) 0.0766(12) Uani 1 1 d .
O7 O 0.4585(3) 0.6420(3) 0.2462(5) 0.218(5) Uani 1 1 d .
O6 O -0.0133(4) 0.3697(4) -0.2135(4) 0.217(4) Uani 1 1 d .
O5 O 0.0405(3) 0.2928(4) -0.2065(4) 0.178(3) Uani 1 1 d .
O8 O 0.4844(4) 0.7192(5) 0.1999(5) 0.236(5) Uani 1 1 d .
C5 C 0.1981(2) 0.3235(3) 0.3029(3) 0.0603(15) Uani 1 1 d .
C17 C 0.1459(2) 0.4141(3) -0.0421(3) 0.0594(15) Uani 1 1 d .
C6 C 0.2228(3) 0.3685(3) 0.2757(3) 0.0625(16) Uani 1 1 d .
C18 C 0.1199(2) 0.3723(3) -0.0152(3) 0.0606(15) Uani 1 1 d .
C13 C 0.2155(3) 0.4856(3) -0.0185(3) 0.0758(18) Uani 1 1 d .
H13A H 0.2459 0.5079 0.0122 0.091 Uiso 1 1 calc R
C1 C 0.1301(3) 0.2502(3) 0.2776(4) 0.086(2) Uani 1 1 d .
H1A H 0.1003 0.2276 0.2463 0.104 Uiso 1 1 calc R
C12 C -0.0061(3) 0.2188(3) 0.0342(4) 0.0705(18) Uani 1 1 d .
C4 C 0.2181(3) 0.3158(3) 0.3689(3) 0.0762(19) Uani 1 1 d .
H4A H 0.2482 0.3384 0.3997 0.091 Uiso 1 1 calc R
C24 C 0.3416(3) 0.5313(4) 0.2266(4) 0.089(2) Uani 1 1 d .
C14 C 0.1981(3) 0.4944(3) -0.0834(3) 0.081(2) Uani 1 1 d .
H14A H 0.2166 0.5221 -0.0966 0.097 Uiso 1 1 calc R
C21 C 0.4435(5) 0.5534(6) 0.4039(5) 0.200(7) Uani 1 1 d .
H21A H 0.4760 0.5741 0.4310 0.240 Uiso 1 1 calc R
C25 C 0.0340(3) 0.3711(3) 0.1595(3) 0.0776(19) Uani 1 1 d .
H25A H 0.0242 0.3274 0.1530 0.093 Uiso 1 1 calc R
C3 C 0.1903(3) 0.2716(4) 0.3869(4) 0.093(2) Uani 1 1 d .
H3B H 0.2025 0.2644 0.4309 0.111 Uiso 1 1 calc R
C15 C 0.1536(3) 0.4621(4) -0.1283(3) 0.086(2) Uani 1 1 d .
H15A H 0.1413 0.4679 -0.1726 0.103 Uiso 1 1 calc R
C2 C 0.1470(3) 0.2399(4) 0.3426(4) 0.090(2) Uani 1 1 d .
H2A H 0.1285 0.2114 0.3551 0.108 Uiso 1 1 calc R
C38 C 0.0639(4) 0.5592(5) 0.0236(5) 0.125(3) Uani 1 1 d .
H38A H 0.0270 0.5534 0.0062 0.150 Uiso 1 1 calc R
C16 C 0.1268(3) 0.4211(3) -0.1084(3) 0.0765(19) Uani 1 1 d .
H16A H 0.0964 0.3984 -0.1387 0.092 Uiso 1 1 calc R
C11 C -0.0342(3) 0.2180(3) -0.0361(4) 0.080(2) Uani 1 1 d .
C29 C 0.0943(3) 0.4492(4) 0.1752(3) 0.083(2) Uani 1 1 d .
H29A H 0.1270 0.4618 0.1791 0.100 Uiso 1 1 calc R
C26 C -0.0017(3) 0.4141(4) 0.1625(4) 0.097(2) Uani 1 1 d .
C40 C 0.1379(5) 0.6270(4) 0.0472(6) 0.129(3) Uani 1 1 d .
C22 C 0.4180(4) 0.5628(6) 0.3368(5) 0.189(6) Uani 1 1 d .
H22A H 0.4322 0.5917 0.3190 0.226 Uiso 1 1 calc R
C41 C 0.1705(4) 0.5730(4) 0.0747(5) 0.105(3) Uani 1 1 d .
H41A H 0.2075 0.5782 0.0930 0.126 Uiso 1 1 calc R
C43 C 0.3108(4) 0.3744(5) 0.1086(6) 0.148(4) Uani 1 1 d .
H43A H 0.3185 0.4184 0.1090 0.178 Uiso 1 1 calc R
C20 C 0.4214(4) 0.5147(5) 0.4292(4) 0.149(4) Uani 1 1 d .
H20A H 0.4380 0.5084 0.4740 0.178 Uiso 1 1 calc R
C31 C 0.2245(4) 0.2068(5) 0.2124(5) 0.143(4) Uani 1 1 d .
H31A H 0.2395 0.2318 0.2501 0.171 Uiso 1 1 calc R
C27 C 0.0139(4) 0.4786(4) 0.1735(5) 0.115(3) Uani 1 1 d .
H27A H -0.0085 0.5097 0.1763 0.138 Uiso 1 1 calc R
C37 C 0.0982(3) 0.5088(4) 0.0495(4) 0.089(2) Uani 1 1 d .
H37A H 0.0838 0.4680 0.0487 0.106 Uiso 1 1 calc R
C23 C 0.3717(3) 0.5290(4) 0.2972(4) 0.102(3) Uani 1 1 d .
C44 C 0.3484(4) 0.3284(8) 0.1094(7) 0.173(5) Uani 1 1 d .
C28 C 0.0627(4) 0.4963(4) 0.1803(4) 0.108(3) Uani 1 1 d .
H28A H 0.0741 0.5394 0.1882 0.130 Uiso 1 1 calc R
C19 C 0.3729(3) 0.4838(4) 0.3874(4) 0.105(3) Uani 1 1 d .
H19A H 0.3572 0.4573 0.4052 0.125 Uiso 1 1 calc R
C46 C 0.2906(6) 0.2506(7) 0.1011(11) 0.330(14) Uani 1 1 d .
H46A H 0.2810 0.2069 0.0976 0.396 Uiso 1 1 calc R
C47 C 0.2559(5) 0.2977(6) 0.1008(8) 0.208(8) Uani 1 1 d .
H47A H 0.2229 0.2841 0.0955 0.250 Uiso 1 1 calc R
C39 C 0.0849(5) 0.6197(5) 0.0236(6) 0.152(4) Uani 1 1 d .
H39A H 0.0621 0.6555 0.0071 0.182 Uiso 1 1 calc R
C48 C 0.3954(7) 0.3578(8) 0.0999(12) 0.379(16) Uani 1 1 d .
H48A H 0.4183 0.3233 0.1008 0.569 Uiso 1 1 calc R
H48B H 0.4161 0.3880 0.1345 0.569 Uiso 1 1 calc R
H48C H 0.3801 0.3799 0.0587 0.569 Uiso 1 1 calc R
C42 C 0.1623(6) 0.6915(5) 0.0442(8) 0.237(8) Uani 1 1 d .
H42A H 0.1343 0.7235 0.0236 0.355 Uiso 1 1 calc R
H42B H 0.1804 0.6864 0.0194 0.355 Uiso 1 1 calc R
H42C H 0.1878 0.7055 0.0876 0.355 Uiso 1 1 calc R
C45 C 0.3352(6) 0.2660(6) 0.1060(8) 0.208(7) Uani 1 1 d .
H45A H 0.3586 0.2339 0.1073 0.250 Uiso 1 1 calc R
C10 C -0.0816(4) 0.1847(5) -0.0751(5) 0.124(3) Uani 1 1 d .
H10A H -0.0981 0.1611 -0.0563 0.149 Uiso 1 1 calc R
C30 C -0.0558(4) 0.3894(5) 0.1546(5) 0.145(4) Uani 1 1 d .
H30A H -0.0758 0.4256 0.1574 0.218 Uiso 1 1 calc R
H30B H -0.0487 0.3588 0.1885 0.218 Uiso 1 1 calc R
H30C H -0.0763 0.3687 0.1129 0.218 Uiso 1 1 calc R
C35 C 0.1630(4) 0.1898(5) 0.1120(5) 0.124(3) Uani 1 1 d .
H35A H 0.1304 0.2017 0.0760 0.149 Uiso 1 1 calc R
C33 C 0.2317(5) 0.1141(5) 0.1596(7) 0.131(3) Uani 1 1 d .
H33A H 0.2491 0.0759 0.1595 0.157 Uiso 1 1 calc R
C34 C 0.1877(5) 0.1330(5) 0.1053(6) 0.147(4) Uani 1 1 d .
H34A H 0.1742 0.1105 0.0661 0.176 Uiso 1 1 calc R
C9 C -0.1035(4) 0.1868(6) -0.1401(6) 0.177(5) Uani 1 1 d .
H9B H -0.1354 0.1647 -0.1669 0.212 Uiso 1 1 calc R
C32 C 0.2510(6) 0.1491(6) 0.2136(7) 0.171(5) Uani 1 1 d .
C36 C 0.3062(9) 0.1297(11) 0.2749(9) 0.420(18) Uani 1 1 d .
H36A H 0.3182 0.0889 0.2668 0.630 Uiso 1 1 calc R
H36B H 0.3015 0.1256 0.3122 0.630 Uiso 1 1 calc R
H36C H 0.3325 0.1627 0.2830 0.630 Uiso 1 1 calc R
C8 C -0.0776(5) 0.2231(7) -0.1670(5) 0.223(8) Uani 1 1 d .
H8B H -0.0928 0.2261 -0.2120 0.267 Uiso 1 1 calc R
C7 C -0.0294(4) 0.2544(6) -0.1261(5) 0.162(5) Uani 1 1 d .
H7A H -0.0113 0.2766 -0.1437 0.195 Uiso 1 1 calc R
O9 O 0.2066(10) 0.8834(12) 0.9686(15) 0.132(10) Uani 0.40 1 d P
O10 O 0.1172(12) 0.903(3) 0.9252(12) 0.39(4) Uani 0.40 1 d P
O11 O 0.1589(9) 0.8783(11) 1.0322(8) 0.116(6) Uani 0.40 1 d P
O12 O 0.1622(9) 0.9771(9) 0.982(2) 0.207(13) Uani 0.40 1 d P
O12' O 0.1899(4) 0.9323(8) 1.0416(5) 0.119(4) Uani 0.60 1 d P
O10' O 0.1458(7) 0.8397(8) 0.9830(13) 0.223(8) Uani 0.60 1 d P
O9' O 0.0998(6) 0.9283(8) 0.9586(11) 0.226(8) Uani 0.60 1 d P
O11' O 0.1753(11) 0.9092(16) 0.9437(11) 0.253(18) Uani 0.60 1 d P

loop_
_atom_site_aniso_label
_atom_site_aniso_U_11
_atom_site_aniso_U_22
_atom_site_aniso_U_33
_atom_site_aniso_U_23
_atom_site_aniso_U_13
_atom_site_aniso_U_12
Ni1 0.0554(5) 0.0702(5) 0.0599(5) 0.0037(4) 0.0278(4) -0.0129(4)
Ni2 0.0525(5) 0.0729(5) 0.0554(5) 0.0019(4) 0.0238(4) -0.0145(4)
Ni3 0.0582(5) 0.0686(5) 0.0554(5) 0.0024(4) 0.0214(4) -0.0155(4)
Ni4 0.0595(6) 0.0869(6) 0.0621(5) -0.0051(4) 0.0271(5) -0.0263(4)
Cl1 0.108(2) 0.0768(16) 0.0584(15) 0.000 0.0228(17) 0.000
Cl2 0.0599(17) 0.138(2) 0.094(2) 0.000 0.0509(16) 0.000
Cl3 0.101(2) 0.207(3) 0.0599(15) 0.0078(16) 0.0264(15) -0.0748(19)
N2 0.063(3) 0.079(3) 0.061(3) 0.011(3) 0.032(3) -0.017(3)
N1 0.062(4) 0.082(4) 0.064(3) 0.013(3) 0.034(3) -0.012(3)
N6 0.084(4) 0.092(4) 0.103(5) 0.006(3) 0.054(4) -0.026(3)
N12 0.125(6) 0.197(8) 0.081(5) 0.019(5) 0.030(5) -0.103(6)
N10 0.081(4) 0.082(4) 0.066(4) 0.007(3) 0.027(3) -0.026(3)
N3 0.055(3) 0.074(3) 0.052(3) 0.003(3) 0.014(3) -0.019(3)
N4 0.097(5) 0.129(5) 0.071(4) -0.008(4) 0.040(4) -0.050(4)
N7 0.057(3) 0.073(3) 0.064(3) 0.008(3) 0.033(3) -0.008(3)
N8 0.056(3) 0.064(3) 0.064(3) 0.008(2) 0.035(3) -0.009(2)
N9 0.061(4) 0.097(4) 0.057(3) -0.005(3) 0.020(3) -0.034(3)
N13 0.058(4) 0.077(4) 0.058(3) 0.000(3) 0.024(3) -0.008(3)
N11 0.060(3) 0.076(3) 0.066(4) 0.007(3) 0.024(3) -0.024(3)
N14 0.066(4) 0.085(4) 0.077(4) 0.005(3) 0.035(4) -0.004(3)
N15 0.061(4) 0.101(5) 0.098(5) 0.025(4) 0.036(4) 0.001(3)
N16 0.081(4) 0.075(4) 0.072(4) 0.006(3) 0.039(3) -0.006(3)
N5 0.062(4) 0.067(3) 0.073(4) -0.003(3) 0.034(3) -0.018(3)
O1 0.065(3) 0.082(3) 0.056(3) 0.007(2) 0.025(2) -0.025(2)
O2 0.066(3) 0.078(3) 0.068(3) 0.000(2) 0.037(3) -0.015(2)
O3 0.059(3) 0.074(3) 0.061(3) 0.002(2) 0.029(2) -0.017(2)
O4 0.069(3) 0.095(3) 0.056(3) 0.004(2) 0.025(3) -0.029(2)
O7 0.095(5) 0.130(5) 0.435(15) 0.089(7) 0.137(8) 0.004(4)
O6 0.375(13) 0.143(6) 0.216(9) -0.038(6) 0.211(10) 0.029(7)
O5 0.140(6) 0.169(6) 0.146(6) 0.056(5) 0.011(5) 0.058(5)
O8 0.268(11) 0.259(10) 0.234(10) 0.117(8) 0.165(10) 0.033(9)
C5 0.054(4) 0.072(4) 0.055(4) 0.008(3) 0.027(3) -0.006(3)
C17 0.048(4) 0.069(4) 0.056(4) 0.001(3) 0.022(3) -0.015(3)
C6 0.066(4) 0.063(4) 0.066(4) 0.005(3) 0.038(4) -0.002(3)
C18 0.058(4) 0.070(4) 0.057(4) 0.001(3) 0.030(4) -0.006(3)
C13 0.067(5) 0.089(5) 0.070(5) 0.001(4) 0.032(4) -0.019(4)
C1 0.079(5) 0.100(5) 0.084(5) 0.009(4) 0.043(5) -0.023(4)
C12 0.061(4) 0.070(4) 0.085(5) -0.007(4) 0.041(4) -0.012(3)
C4 0.070(5) 0.091(5) 0.054(4) 0.003(3) 0.021(4) -0.007(4)
C24 0.078(5) 0.101(5) 0.070(5) 0.015(4) 0.024(4) -0.037(4)
C14 0.079(5) 0.105(5) 0.065(5) 0.012(4) 0.039(4) -0.020(4)
C21 0.166(11) 0.255(13) 0.078(7) 0.021(8) -0.014(7) -0.148(10)
C25 0.072(5) 0.078(4) 0.087(5) -0.003(4) 0.043(4) 0.002(4)
C3 0.097(6) 0.120(6) 0.075(5) 0.016(5) 0.053(5) -0.017(5)
C15 0.081(5) 0.116(6) 0.061(5) 0.007(4) 0.035(4) -0.021(5)
C2 0.087(6) 0.107(6) 0.083(6) 0.004(5) 0.048(5) -0.033(5)
C38 0.105(8) 0.100(7) 0.170(10) 0.020(7) 0.069(7) 0.017(6)
C16 0.066(5) 0.096(5) 0.056(4) 0.005(4) 0.022(4) -0.017(4)
C11 0.061(5) 0.098(5) 0.076(5) -0.012(4) 0.030(4) -0.033(4)
C29 0.087(6) 0.075(5) 0.084(5) 0.000(4) 0.039(5) -0.004(4)
C26 0.080(6) 0.105(6) 0.099(6) -0.005(5) 0.039(5) 0.002(5)
C40 0.139(9) 0.069(6) 0.184(11) 0.018(6) 0.083(9) -0.001(6)
C22 0.159(10) 0.245(12) 0.080(7) 0.023(7) -0.003(7) -0.150(10)
C41 0.106(7) 0.070(5) 0.153(8) 0.006(5) 0.074(6) -0.001(5)
C43 0.078(6) 0.134(8) 0.248(14) -0.008(8) 0.091(8) -0.006(6)
C20 0.143(9) 0.179(9) 0.060(5) 0.010(6) 0.003(6) -0.102(8)
C31 0.130(9) 0.153(9) 0.100(8) -0.005(6) 0.023(7) 0.058(8)
C27 0.119(8) 0.093(7) 0.135(8) 0.000(6) 0.065(7) 0.023(6)
C37 0.070(5) 0.092(5) 0.105(6) 0.007(5) 0.044(5) 0.006(4)
C23 0.095(6) 0.117(6) 0.062(5) 0.005(4) 0.015(4) -0.059(5)
C44 0.086(8) 0.209(13) 0.251(15) 0.003(12) 0.104(9) 0.010(9)
C28 0.130(8) 0.072(5) 0.125(7) -0.003(5) 0.066(7) 0.003(5)
C19 0.104(7) 0.113(6) 0.071(5) 0.009(5) 0.024(5) -0.035(5)
C46 0.188(15) 0.147(11) 0.76(4) 0.149(18) 0.32(2) 0.072(11)
C47 0.141(10) 0.126(9) 0.43(2) 0.115(12) 0.194(14) 0.049(8)
C39 0.130(10) 0.111(8) 0.220(13) 0.040(8) 0.090(10) 0.038(7)
C48 0.249(19) 0.258(19) 0.80(5) 0.00(2) 0.39(3) -0.005(15)
C42 0.226(16) 0.103(8) 0.42(3) 0.043(11) 0.193(18) 0.003(9)
C45 0.150(12) 0.108(9) 0.39(2) 0.059(12) 0.154(15) 0.036(9)
C10 0.100(7) 0.170(9) 0.085(7) -0.020(6) 0.032(6) -0.073(6)
C30 0.105(7) 0.164(9) 0.196(11) -0.032(8) 0.097(8) 0.005(7)
C35 0.087(7) 0.133(8) 0.139(9) -0.021(7) 0.045(7) 0.028(6)
C33 0.151(11) 0.104(7) 0.148(10) -0.001(7) 0.082(9) 0.019(7)
C34 0.131(10) 0.147(10) 0.155(11) -0.006(8) 0.066(9) 0.035(8)
C9 0.126(10) 0.250(14) 0.132(10) -0.031(9) 0.048(8) -0.114(9)
C32 0.176(12) 0.169(11) 0.123(10) 0.022(8) 0.041(9) 0.101(10)
C36 0.42(3) 0.51(4) 0.191(18) -0.02(2) 0.042(19) 0.33(3)
C8 0.169(11) 0.365(19) 0.082(7) -0.035(9) 0.023(8) -0.186(13)
C7 0.131(9) 0.264(13) 0.082(7) -0.022(7) 0.046(7) -0.122(9)
O9 0.116(17) 0.141(14) 0.17(2) -0.067(14) 0.093(17) -0.061(12)
O10 0.15(2) 0.95(11) 0.081(17) 0.14(3) 0.066(18) 0.26(5)
O11 0.152(17) 0.133(15) 0.092(11) 0.021(10) 0.083(13) 0.031(13)
O12 0.126(19) 0.116(15) 0.40(4) 0.06(2) 0.15(3) -0.011(12)
O12' 0.081(7) 0.197(13) 0.070(7) -0.025(7) 0.031(6) -0.018(8)
O10' 0.156(14) 0.184(16) 0.33(3) 0.002(17) 0.123(18) -0.051(12)
O9' 0.085(11) 0.212(15) 0.28(2) 0.010(14) 0.018(12) -0.012(10)
O11' 0.25(3) 0.45(4) 0.131(17) -0.10(2) 0.15(2) -0.17(3)

loop_
_atom_type_symbol
_atom_type_description
_atom_type_scat_dispersion_real
_atom_type_scat_dispersion_imag
_atom_type_scat_source
C C 0.0033 0.0016 'International Tables Vol C Tables 4.2.6.8 and 6.1.1.4'
H H 0.0000 0.0000 'International Tables Vol C Tables 4.2.6.8 and 6.1.1.4'
N N 0.0061 0.0033 'International Tables Vol C Tables 4.2.6.8 and 6.1.1.4'
O O 0.0106 0.0060 'International Tables Vol C Tables 4.2.6.8 and 6.1.1.4'
Cl Cl 0.1484 0.1585 'International Tables Vol C Tables 4.2.6.8 and 6.1.1.4'
Ni Ni 0.3393 1.1124 'International Tables Vol C Tables 4.2.6.8 and 6.1.1.4'

loop_
_geom_angle_atom_site_label_1
_geom_angle_atom_site_label_2
_geom_angle_atom_site_label_3
_geom_angle
_geom_angle_site_symmetry_1
_geom_angle_site_symmetry_3
O2 Ni1 N2 172.66(18) . .
O2 Ni1 O3 87.09(16) . .
N2 Ni1 O3 100.22(17) . .
O2 Ni1 N1 94.08(19) . .
N2 Ni1 N1 78.6(2) . .
O3 Ni1 N1 178.82(18) . .
O2 Ni1 N13 88.07(19) . .
N2 Ni1 N13 90.9(2) . .
O3 Ni1 N13 92.98(17) . .
N1 Ni1 N13 87.19(19) . .
O2 Ni1 N14 86.59(19) . .
N2 Ni1 N14 93.9(2) . .
O3 Ni1 N14 90.8(2) . .
N1 Ni1 N14 89.2(2) . .
N13 Ni1 N14 173.32(19) . .
O4 Ni2 N8 171.91(19) . .
O4 Ni2 O1 86.81(16) . .
N8 Ni2 O1 100.77(17) . .
O4 Ni2 N7 94.69(18) . .
N8 Ni2 N7 77.68(19) . .
O1 Ni2 N7 178.20(17) . .
O4 Ni2 N15 88.2(2) . .
N8 Ni2 N15 94.2(2) . .
O1 Ni2 N15 92.7(2) . .
N7 Ni2 N15 88.4(2) . .
O4 Ni2 N16 87.7(2) . .
N8 Ni2 N16 88.7(2) . .
O1 Ni2 N16 96.29(18) . .
N7 Ni2 N16 82.79(19) . .
N15 Ni2 N16 169.9(2) . .
O1 Ni3 N3 84.81(19) . .
O1 Ni3 N11 91.1(2) . .
N3 Ni3 N11 175.8(2) . .
O1 Ni3 N10 175.0(2) . .
N3 Ni3 N10 100.1(2) . .
N11 Ni3 N10 84.0(2) . .
O3 Ni4 N9 84.24(19) . .
O3 Ni4 N5 91.5(2) . .
N9 Ni4 N5 175.5(2) . .
O3 Ni4 N4 174.0(2) . .
N9 Ni4 N4 101.6(2) . .
N5 Ni4 N4 82.7(2) . .
O5 Cl1 O5 109.3(7) 2_554 .
O5 Cl1 O6 114.7(6) 2_554 .
O5 Cl1 O6 105.2(6) . .
O5 Cl1 O6 105.2(6) 2_554 2_554
O5 Cl1 O6 114.7(6) . 2_554
O6 Cl1 O6 108.1(7) . 2_554
O7 Cl2 O7 124.4(7) . 2_655
O7 Cl2 O8 105.9(6) . 2_655
O7 Cl2 O8 111.5(6) 2_655 2_655
O7 Cl2 O8 111.5(6) . .
O7 Cl2 O8 105.9(6) 2_655 .
O8 Cl2 O8 93.1(10) 2_655 .
O11' Cl3 O10 76.6(15) . .
O11' Cl3 O11 145.5(19) . .
O10 Cl3 O11 121(2) . .
O11' Cl3 O12' 115.7(12) . .
O10 Cl3 O12' 158(2) . .
O11 Cl3 O12' 59.6(9) . .
O11' Cl3 O12 86.4(17) . .
O10 Cl3 O12 99(3) . .
O11 Cl3 O12 116.3(17) . .
O12' Cl3 O12 65.6(14) . .
O11' Cl3 O10' 104.5(19) . .
O10 Cl3 O10' 82(3) . .
O11 Cl3 O10' 55.0(9) . .
O12' Cl3 O10' 110.0(11) . .
O12 Cl3 O10' 168.9(14) . .
O11' Cl3 O9' 123.2(17) . .
O10 Cl3 O9' 52.7(13) . .
O11 Cl3 O9' 88.0(12) . .
O12' Cl3 O9' 107.3(10) . .
O12 Cl3 O9' 79.1(11) . .
O10' Cl3 O9' 93.2(9) . .
O11' Cl3 O9 35(2) . .
O10 Cl3 O9 103.6(15) . .
O11 Cl3 O9 111.2(13) . .
O12' Cl3 O9 95.2(10) . .
O12 Cl3 O9 103.4(12) . .
O10' Cl3 O9 86.9(12) . .
O9' Cl3 O9 155.9(14) . .
C6 N2 O1 109.1(5) . .
C6 N2 Ni1 117.1(4) . .
O1 N2 Ni1 133.8(4) . .
C1 N1 C5 119.5(5) . .
C1 N1 Ni1 125.6(5) . .
C5 N1 Ni1 114.8(4) . .
C12 N6 H6A 120.0 . .
C12 N6 H6B 120.0 . .
H6A N6 H6B 120.0 . .
C24 N12 H12A 120.0 . .
C24 N12 H12B 120.0 . .
H12A N12 H12B 120.0 . .
C23 N10 C19 118.0(6) . .
C23 N10 Ni3 113.8(5) . .
C19 N10 Ni3 128.2(5) . .
C6 N3 Ni3 111.0(4) . .
C6 N3 H3A 124.5 . .
Ni3 N3 H3A 124.5 . .
C11 N4 C7 118.8(6) . .
C11 N4 Ni4 114.8(5) . .
C7 N4 Ni4 126.4(5) . .
C17 N7 C13 118.6(5) . .
C17 N7 Ni2 115.0(4) . .
C13 N7 Ni2 126.3(4) . .
C18 N8 O3 109.5(5) . .
C18 N8 Ni2 117.5(4) . .
O3 N8 Ni2 132.6(3) . .
C18 N9 Ni4 112.7(4) . .
C18 N9 H9A 123.7 . .
Ni4 N9 H9A 123.7 . .
C25 N13 C29 116.2(6) . .
C25 N13 Ni1 120.3(5) . .
C29 N13 Ni1 123.5(5) . .
C24 N11 O4 117.2(5) . .
C24 N11 Ni3 116.2(5) . .
O4 N11 Ni3 126.6(4) . .
C31 N14 C35 113.6(8) . .
C31 N14 Ni1 125.9(6) . .
C35 N14 Ni1 120.2(6) . .
C47 N15 C43 114.5(8) . .
C47 N15 Ni2 123.4(6) . .
C43 N15 Ni2 121.0(6) . .
C41 N16 C37 115.7(7) . .
C41 N16 Ni2 116.9(5) . .
C37 N16 Ni2 125.3(5) . .
C12 N5 O2 117.3(5) . .
C12 N5 Ni4 117.0(5) . .
O2 N5 Ni4 125.7(4) . .
N2 O1 Ni3 114.5(3) . .
N2 O1 Ni2 125.4(3) . .
Ni3 O1 Ni2 118.85(18) . .
N5 O2 Ni1 116.1(3) . .
N8 O3 Ni4 114.4(3) . .
N8 O3 Ni1 126.1(3) . .
Ni4 O3 Ni1 119.30(18) . .
N11 O4 Ni2 115.7(3) . .
N1 C5 C4 122.4(5) . .
N1 C5 C6 114.8(5) . .
C4 C5 C6 122.8(6) . .
N7 C17 C16 122.0(5) . .
N7 C17 C18 114.8(5) . .
C16 C17 C18 123.3(6) . .
N2 C6 N3 120.4(5) . .
N2 C6 C5 114.7(6) . .
N3 C6 C5 124.8(6) . .
N8 C18 N9 119.1(5) . .
N8 C18 C17 114.9(5) . .
N9 C18 C17 125.9(6) . .
N7 C13 C14 121.8(6) . .
N7 C13 H13A 119.1 . .
C14 C13 H13A 119.1 . .
N1 C1 C2 122.0(7) . .
N1 C1 H1A 119.0 . .
C2 C1 H1A 119.0 . .
N5 C12 N6 123.0(7) . .
N5 C12 C11 112.8(6) . .
N6 C12 C11 124.1(6) . .
C5 C4 C3 116.1(6) . .
C5 C4 H4A 122.0 . .
C3 C4 H4A 122.0 . .
N11 C24 N12 121.8(7) . .
N11 C24 C23 113.5(6) . .
N12 C24 C23 124.7(6) . .
C15 C14 C13 119.2(6) . .
C15 C14 H14A 120.4 . .
C13 C14 H14A 120.4 . .
C20 C21 C22 120.0(8) . .
C20 C21 H21A 120.0 . .
C22 C21 H21A 120.0 . .
N13 C25 C26 125.4(7) . .
N13 C25 H25A 117.3 . .
C26 C25 H25A 117.3 . .
C2 C3 C4 121.6(7) . .
C2 C3 H3B 119.2 . .
C4 C3 H3B 119.2 . .
C14 C15 C16 120.0(6) . .
C14 C15 H15A 120.0 . .
C16 C15 H15A 120.0 . .
C3 C2 C1 118.4(6) . .
C3 C2 H2A 120.8 . .
C1 C2 H2A 120.8 . .
C37 C38 C39 118.3(9) . .
C37 C38 H38A 120.9 . .
C39 C38 H38A 120.8 . .
C15 C16 C17 118.5(6) . .
C15 C16 H16A 120.7 . .
C17 C16 H16A 120.7 . .
N4 C11 C10 122.7(7) . .
N4 C11 C12 112.4(6) . .
C10 C11 C12 124.9(7) . .
N13 C29 C28 123.8(7) . .
N13 C29 H29A 118.1 . .
C28 C29 H29A 118.1 . .
C25 C26 C27 116.6(8) . .
C25 C26 C30 120.3(8) . .
C27 C26 C30 123.0(8) . .
C39 C40 C41 117.7(9) . .
C39 C40 C42 122.1(11) . .
C41 C40 C42 120.3(10) . .
C23 C22 C21 119.2(8) . .
C23 C22 H22A 120.4 . .
C21 C22 H22A 120.4 . .
N16 C41 C40 124.0(8) . .
N16 C41 H41A 118.0 . .
C40 C41 H41A 118.0 . .
N15 C43 C44 123.5(10) . .
N15 C43 H43A 118.2 . .
C44 C43 H43A 118.2 . .
C21 C20 C19 118.8(8) . .
C21 C20 H20A 120.6 . .
C19 C20 H20A 120.6 . .
N14 C31 C32 124.8(10) . .
N14 C31 H31A 117.6 . .
C32 C31 H31A 117.6 . .
C28 C27 C26 119.3(8) . .
C28 C27 H27A 120.4 . .
C26 C27 H27A 120.4 . .
N16 C37 C38 124.0(8) . .
N16 C37 H37A 118.0 . .
C38 C37 H37A 118.0 . .
N10 C23 C22 121.5(7) . .
N10 C23 C24 112.5(6) . .
C22 C23 C24 126.0(7) . .
C45 C44 C43 116.7(10) . .
C45 C44 C48 126.5(13) . .
C43 C44 C48 115.5(12) . .
C29 C28 C27 118.7(8) . .
C29 C28 H28A 120.6 . .
C27 C28 H28A 120.6 . .
N10 C19 C20 122.3(7) . .
N10 C19 H19A 118.8 . .
C20 C19 H19A 118.8 . .
C45 C46 C47 120.9(13) . .
C45 C46 H46A 119.5 . .
C47 C46 H46A 119.5 . .
N15 C47 C46 124.4(10) . .
N15 C47 H47A 117.8 . .
C46 C47 H47A 117.8 . .
C40 C39 C38 120.2(10) . .
C40 C39 H39A 119.9 . .
C38 C39 H39A 119.9 . .
C44 C48 H48A 109.5 . .
C44 C48 H48B 109.5 . .
H48A C48 H48B 109.5 . .
C44 C48 H48C 109.5 . .
H48A C48 H48C 109.5 . .
H48B C48 H48C 109.5 . .
C40 C42 H42A 109.5 . .
C40 C42 H42B 109.5 . .
H42A C42 H42B 109.5 . .
C40 C42 H42C 109.5 . .
H42A C42 H42C 109.5 . .
H42B C42 H42C 109.5 . .
C46 C45 C44 119.6(13) . .
C46 C45 H45A 120.2 . .
C44 C45 H45A 120.2 . .
C9 C10 C11 119.5(8) . .
C9 C10 H10A 120.3 . .
C11 C10 H10A 120.3 . .
C26 C30 H30A 109.5 . .
C26 C30 H30B 109.5 . .
H30A C30 H30B 109.5 . .
C26 C30 H30C 109.5 . .
H30A C30 H30C 109.5 . .
H30B C30 H30C 109.5 . .
N14 C35 C34 127.2(10) . .
N14 C35 H35A 116.4 . .
C34 C35 H35A 116.4 . .
C32 C33 C34 120.7(11) . .
C32 C33 H33A 119.6 . .
C34 C33 H33A 119.6 . .
C33 C34 C35 114.8(11) . .
C33 C34 H34A 122.6 . .
C35 C34 H34A 122.6 . .
C10 C9 C8 118.9(9) . .
C10 C9 H9B 120.5 . .
C8 C9 H9B 120.5 . .
C33 C32 C31 118.6(11) . .
C33 C32 C36 119.8(12) . .
C31 C32 C36 121.3(13) . .
C32 C36 H36A 109.5 . .
C32 C36 H36B 109.5 . .
H36A C36 H36B 109.5 . .
C32 C36 H36C 109.5 . .
H36A C36 H36C 109.5 . .
H36B C36 H36C 109.5 . .
C7 C8 C9 119.8(10) . .
C7 C8 H8B 120.1 . .
C9 C8 H8B 120.1 . .
N4 C7 C8 120.3(8) . .
N4 C7 H7A 119.9 . .
C8 C7 H7A 119.9 . .
O11' O9 Cl3 46.0(19) . .
Cl3 O10 O9' 76(2) . .
Cl3 O10 O11' 51.0(14) . .
O9' O10 O11' 121(4) . .
Cl3 O10 O10' 54.5(14) . .
O9' O10 O10' 90(2) . .
O11' O10 O10' 79.6(19) . .
O10' O11 Cl3 65.7(11) . .
O10' O11 O12' 120.9(16) . .
Cl3 O11 O12' 61.0(9) . .
Cl3 O12 O12' 55.9(9) . .
O11 O12' Cl3 59.3(8) . .
O11 O12' O12 109.9(14) . .
Cl3 O12' O12 58.5(11) . .
O11 O10' Cl3 59.3(10) . .
O11 O10' O10 94(2) . .
Cl3 O10' O10 43.4(18) . .
O10 O9' Cl3 51.5(14) . .
O9 O11' Cl3 99(3) . .
O9 O11' O10 134(4) . .
Cl3 O11' O10 52.5(12) . .

loop_
_geom_bond_atom_site_label_1
_geom_bond_atom_site_label_2
_geom_bond_distance
_geom_bond_site_symmetry_2
Ni1 O2 1.996(4) .
Ni1 N2 2.027(5) .
Ni1 O3 2.054(4) .
Ni1 N1 2.073(5) .
Ni1 N13 2.169(5) .
Ni1 N14 2.203(6) .
Ni2 O4 1.989(4) .
Ni2 N8 2.032(5) .
Ni2 O1 2.052(4) .
Ni2 N7 2.084(5) .
Ni2 N15 2.159(6) .
Ni2 N16 2.225(6) .
Ni3 O1 1.815(4) .
Ni3 N3 1.834(5) .
Ni3 N11 1.841(5) .
Ni3 N10 1.866(6) .
Ni4 O3 1.812(4) .
Ni4 N9 1.823(5) .
Ni4 N5 1.856(5) .
Ni4 N4 1.875(6) .
Cl1 O5 1.351(6) 2_554
Cl1 O5 1.351(6) .
Cl1 O6 1.363(6) .
Cl1 O6 1.363(6) 2_554
Cl2 O7 1.296(6) .
Cl2 O7 1.296(6) 2_655
Cl2 O8 1.428(8) 2_655
Cl2 O8 1.428(8) .
Cl3 O11' 1.198(18) .
Cl3 O10 1.22(3) .
Cl3 O11 1.364(15) .
Cl3 O12' 1.388(10) .
Cl3 O12 1.429(19) .
Cl3 O10' 1.447(16) .
Cl3 O9' 1.514(16) .
Cl3 O9 1.64(2) .
N2 C6 1.314(7) .
N2 O1 1.411(5) .
N1 C1 1.323(7) .
N1 C5 1.331(7) .
N6 C12 1.345(8) .
N6 H6A 0.8600 .
N6 H6B 0.8600 .
N12 C24 1.346(8) .
N12 H12A 0.8600 .
N12 H12B 0.8600 .
N10 C23 1.346(8) .
N10 C19 1.348(8) .
N3 C6 1.337(7) .
N3 H3A 0.8600 .
N4 C11 1.349(8) .
N4 C7 1.351(10) .
N7 C17 1.329(7) .
N7 C13 1.357(7) .
N8 C18 1.310(7) .
N8 O3 1.419(5) .
N9 C18 1.331(7) .
N9 H9A 0.8600 .
N13 C25 1.322(7) .
N13 C29 1.327(8) .
N11 C24 1.295(7) .
N11 O4 1.351(6) .
N14 C31 1.283(10) .
N14 C35 1.307(10) .
N15 C47 1.264(12) .
N15 C43 1.315(9) .
N16 C41 1.336(8) .
N16 C37 1.344(8) .
N5 C12 1.306(7) .
N5 O2 1.358(6) .
C5 C4 1.377(8) .
C5 C6 1.491(8) .
C17 C16 1.387(8) .
C17 C18 1.474(7) .
C13 C14 1.370(9) .
C13 H13A 0.9300 .
C1 C2 1.378(9) .
C1 H1A 0.9300 .
C12 C11 1.443(9) .
C4 C3 1.407(9) .
C4 H4A 0.9300 .
C24 C23 1.450(9) .
C14 C15 1.358(9) .
C14 H14A 0.9300 .
C21 C20 1.329(12) .
C21 C22 1.390(12) .
C21 H21A 0.9300 .
C25 C26 1.378(9) .
C25 H25A 0.9300 .
C3 C2 1.329(9) .
C3 H3B 0.9300 .
C15 C16 1.372(8) .
C15 H15A 0.9300 .
C2 H2A 0.9300 .
C38 C37 1.347(10) .
C38 C39 1.381(12) .
C38 H38A 0.9300 .
C16 H16A 0.9300 .
C11 C10 1.383(9) .
C29 C28 1.369(10) .
C29 H29A 0.9300 .
C26 C27 1.381(11) .
C26 C30 1.550(11) .
C40 C39 1.339(12) .
C40 C41 1.386(11) .
C40 C42 1.518(12) .
C22 C23 1.371(10) .
C22 H22A 0.9300 .
C41 H41A 0.9300 .
C43 C44 1.426(13) .
C43 H43A 0.9300 .
C20 C19 1.393(10) .
C20 H20A 0.9300 .
C31 C32 1.400(13) .
C31 H31A 0.9300 .
C27 C28 1.374(11) .
C27 H27A 0.9300 .
C37 H37A 0.9300 .
C44 C45 1.328(15) .
C44 C48 1.589(15) .
C28 H28A 0.9300 .
C19 H19A 0.9300 .
C46 C45 1.263(13) .
C46 C47 1.387(14) .
C46 H46A 0.9300 .
C47 H47A 0.9300 .
C39 H39A 0.9300 .
C48 H48A 0.9600 .
C48 H48B 0.9600 .
C48 H48C 0.9600 .
C42 H42A 0.9600 .
C42 H42B 0.9600 .
C42 H42C 0.9600 .
C45 H45A 0.9300 .
C10 C9 1.341(12) .
C10 H10A 0.9300 .
C30 H30A 0.9600 .
C30 H30B 0.9600 .
C30 H30C 0.9600 .
C35 C34 1.413(12) .
C35 H35A 0.9300 .
C33 C32 1.323(14) .
C33 C34 1.333(13) .
C33 H33A 0.9300 .
C34 H34A 0.9300 .
C9 C8 1.407(13) .
C9 H9B 0.9300 .
C32 C36 1.573(18) .
C36 H36A 0.9600 .
C36 H36B 0.9600 .
C36 H36C 0.9600 .
C8 C7 1.388(11) .
C8 H8B 0.9300 .
C7 H7A 0.9300 .
O9 O11' 0.95(4) .
O10 O9' 1.24(3) .
O10 O11' 1.50(4) .
O10 O10' 1.76(4) .
O11 O10' 1.30(2) .
O11 O12' 1.37(2) .
O12 O12' 1.53(3) .
